data_4031313
loop_
_publ_author_name
'Thomson, Paul F.'
'Parrish, Damon'
'Pradhan, Padmanava'
'Lakshman, Mahesh K.'

_publ_section_title
;
 Modular, Metal-Catalyzed Cycloisomerization Approach to Angularly Fused
 Polycyclic Aromatic Hydrocarbons and Their Oxidized Derivatives.
;
_journal_issue 15
_journal_name_full 'The Journal of organic chemistry'
_journal_page_first 7435
_journal_page_last 7446
_journal_paper_doi 10.1021/acs.joc.5b00931
_journal_volume 80
_journal_year 2015
_chemical_formula_moiety 'C21 H18 O2'
_chemical_formula_sum 'C21 H18 O2'
_chemical_formula_weight 302.35
_chemical_name_systematic
; 
 3,4-dimethoxy-8-methylbenzo[c]phenanthrene 
;
_space_group_IT_number 14
_symmetry_cell_setting monoclinic
_symmetry_space_group_name_Hall '-P 2ybc'
_symmetry_space_group_name_H-M 'P 1 21/c 1'
_atom_sites_solution_hydrogens geom
_atom_sites_solution_primary direct
_atom_sites_solution_secondary difmap
_audit_creation_date 2010-04-30
_audit_creation_method 'from SHELXTL CIF, local template and enCIFer'
_cell_angle_alpha 90.00
_cell_angle_beta 97.0100(10)
_cell_angle_gamma 90.00
_cell_formula_units_Z 4
_cell_length_a 11.9858(11)
_cell_length_b 14.5862(14)
_cell_length_c 8.9045(8)
_cell_measurement_temperature 296(2)
_cell_volume 1545.1(2)
_computing_cell_refinement 'Bruker APEX2 v2009.3-0 (Bruker, 2009)'
_computing_data_collection 'Bruker APEX2 v2009.3-0 (Bruker, 2009)'
_computing_data_reduction
;
Bruker SAINT v7.60A (Bruker, 2009), Bruker XPREP v2008/2 (Bruker, 2008)
;
_computing_molecular_graphics 'Bruker SHELXTL v2008/4 (Bruker, 2008)'
_computing_publication_material 'Bruker SHELXTL v2008/4 (Bruker, 2008)'
_computing_structure_refinement 'Bruker SHELXTL v2008/4 (Bruker, 2008)'
_computing_structure_solution 'Bruker SHELXTL v2008/4 (Bruker, 2008)'
_diffrn_ambient_temperature 296(2)
_diffrn_measured_fraction_theta_full 0.996
_diffrn_measured_fraction_theta_max 0.996
_diffrn_measurement_device_type 'Bruker SMART APEX II CCD'
_diffrn_measurement_method '\w scans'
_diffrn_radiation_monochromator graphite
_diffrn_radiation_source 'fine focus sealed tube'
_diffrn_radiation_type MoK\a
_diffrn_radiation_wavelength 0.71073
_diffrn_reflns_av_R_equivalents 0.0208
_diffrn_reflns_av_sigmaI/netI 0.0167
_diffrn_reflns_limit_h_max 14
_diffrn_reflns_limit_h_min -14
_diffrn_reflns_limit_k_max 18
_diffrn_reflns_limit_k_min -18
_diffrn_reflns_limit_l_max 10
_diffrn_reflns_limit_l_min -10
_diffrn_reflns_number 13584
_diffrn_reflns_theta_full 26.09
_diffrn_reflns_theta_max 26.09
_diffrn_reflns_theta_min 1.71
_exptl_absorpt_coefficient_mu 0.082
_exptl_absorpt_correction_T_max 0.7453
_exptl_absorpt_correction_T_min 0.6796
_exptl_absorpt_correction_type multi-scan
_exptl_absorpt_process_details 'SADABS v2008/1 (Bruker, 2008)'
_exptl_crystal_colour yellow
_exptl_crystal_density_diffrn 1.300
_exptl_crystal_density_method 'not measured'
_exptl_crystal_description irregular
_exptl_crystal_F_000 640
_exptl_crystal_size_max 0.31
_exptl_crystal_size_mid 0.22
_exptl_crystal_size_min 0.12
_refine_diff_density_max 0.126
_refine_diff_density_min -0.160
_refine_diff_density_rms 0.032
_refine_ls_extinction_method none
_refine_ls_goodness_of_fit_ref 1.052
_refine_ls_hydrogen_treatment constr
_refine_ls_matrix_type full
_refine_ls_number_parameters 211
_refine_ls_number_reflns 3039
_refine_ls_number_restraints 0
_refine_ls_restrained_S_all 1.052
_refine_ls_R_factor_all 0.0511
_refine_ls_R_factor_gt 0.0391
_refine_ls_shift/su_max 0.000
_refine_ls_shift/su_mean 0.000
_refine_ls_structure_factor_coef Fsqd
_refine_ls_weighting_details 'calc w=1/[\s^2^(Fo^2^)+(0.0606P)^2^+0.1927P] where P=(Fo^2^+2Fc^2^)/3'
_refine_ls_weighting_scheme calc
_refine_ls_wR_factor_gt 0.1066
_refine_ls_wR_factor_ref 0.1169
_reflns_number_gt 2408
_reflns_number_total 3039
_reflns_threshold_expression I>2\s(I)
_cod_data_source_file jo5b00931_si_003.cif
_cod_data_source_block lak007
_cod_depositor_comments
;
The following automatic conversions were performed:

'_symmetry_cell_setting' value 'Monoclinic' changed to 'monoclinic'
according to
/usr/data/users/saulius/crontab/automatic-downloads/rss-feeds/ACS/lib/dictionaries/cif_core.dic
dictionary named 'cif_core.dic' version 2.4.2 from 2011-04-26.

Automatic conversion script
Id: cif_fix_values 3271 2015-04-21 07:52:19Z andrius 

 Adding full bibliography for 4031309--4031313.cif.
;
_cod_original_sg_symbol_H-M P2(1)/c
_cod_database_code 4031313

loop_
_symmetry_equiv_pos_as_xyz
'x, y, z'
'-x, y+1/2, -z+1/2'
'-x, -y, -z'
'x, -y-1/2, z-1/2'

loop_
_atom_site_label
_atom_site_type_symbol
_atom_site_fract_x
_atom_site_fract_y
_atom_site_fract_z
_atom_site_U_iso_or_equiv
_atom_site_adp_type
_atom_site_occupancy
_atom_site_symmetry_multiplicity
_atom_site_calc_flag
_atom_site_refinement_flags
C1 C 0.00360(10) 0.09100(8) 0.82158(13) 0.0423(3) Uani 1 1 d .
C2 C -0.07079(11) 0.15542(9) 0.87812(14) 0.0459(3) Uani 1 1 d .
C3 C -0.18103(10) 0.12950(9) 0.89843(14) 0.0473(3) Uani 1 1 d .
C4 C -0.21837(11) 0.04100(9) 0.87061(15) 0.0493(3) Uani 1 1 d .
C5 C -0.14262(11) -0.02473(9) 0.83000(15) 0.0489(3) Uani 1 1 d .
H5 H -0.1651 -0.0856 0.8186 0.059 Uiso 1 1 calc R
C6 C -0.03551(10) -0.00047(9) 0.80674(14) 0.0460(3) Uani 1 1 d .
H6 H 0.0131 -0.0457 0.7803 0.055 Uiso 1 1 calc R
C7 C -0.03063(12) 0.24456(10) 0.92309(17) 0.0571(4) Uani 1 1 d .
H7 H -0.0796 0.2872 0.9569 0.069 Uiso 1 1 calc R
C8 C 0.07727(13) 0.26750(10) 0.91709(18) 0.0590(4) Uani 1 1 d .
H8 H 0.1032 0.3242 0.9543 0.071 Uiso 1 1 calc R
C9 C 0.15273(11) 0.20717(9) 0.85513(15) 0.0504(3) Uani 1 1 d .
C10 C 0.11536(10) 0.12122(9) 0.79648(14) 0.0440(3) Uani 1 1 d .
C11 C 0.19215(10) 0.07009(9) 0.71315(14) 0.0462(3) Uani 1 1 d .
C12 C 0.30669(11) 0.09854(10) 0.71980(16) 0.0549(4) Uani 1 1 d .
C13 C 0.34374(12) 0.18254(11) 0.79510(18) 0.0618(4) Uani 1 1 d .
C14 C 0.26646(12) 0.23465(11) 0.85362(18) 0.0597(4) Uani 1 1 d .
H14 H 0.2887 0.2913 0.8950 0.072 Uiso 1 1 calc R
C15 C 0.15765(12) -0.00303(9) 0.61414(15) 0.0518(3) Uani 1 1 d .
H15 H 0.0821 -0.0193 0.6002 0.062 Uiso 1 1 calc R
C16 C 0.23175(14) -0.05079(11) 0.53793(18) 0.0647(4) Uani 1 1 d .
H16 H 0.2061 -0.0981 0.4728 0.078 Uiso 1 1 calc R
C17 C 0.34526(15) -0.02833(13) 0.5583(2) 0.0770(5) Uani 1 1 d .
H17 H 0.3966 -0.0634 0.5130 0.092 Uiso 1 1 calc R
C18 C 0.38076(13) 0.04528(13) 0.6448(2) 0.0718(5) Uani 1 1 d .
H18 H 0.4565 0.0610 0.6549 0.086 Uiso 1 1 calc R
O19 O -0.32821(8) 0.02434(7) 0.88903(13) 0.0667(3) Uani 1 1 d .
C20 C -0.37197(13) -0.06409(11) 0.8525(2) 0.0711(5) Uani 1 1 d .
H20A H -0.4492 -0.0665 0.8707 0.107 Uiso 1 1 calc R
H20B H -0.3295 -0.1089 0.9143 0.107 Uiso 1 1 calc R
H20C H -0.3669 -0.0768 0.7478 0.107 Uiso 1 1 calc R
O21 O -0.25207(8) 0.19547(7) 0.94471(11) 0.0578(3) Uani 1 1 d .
C22 C -0.27155(15) 0.18690(13) 1.09919(19) 0.0748(5) Uani 1 1 d .
H22A H -0.3192 0.2360 1.1246 0.112 Uiso 1 1 calc R
H22B H -0.2011 0.1897 1.1632 0.112 Uiso 1 1 calc R
H22C H -0.3074 0.1292 1.1136 0.112 Uiso 1 1 calc R
C23 C 0.46442(14) 0.21339(14) 0.8029(3) 0.0916(6) Uani 1 1 d .
H23A H 0.4746 0.2687 0.8614 0.137 Uiso 1 1 calc R
H23B H 0.4826 0.2246 0.7025 0.137 Uiso 1 1 calc R
H23C H 0.5129 0.1665 0.8499 0.137 Uiso 1 1 calc R

loop_
_atom_site_aniso_label
_atom_site_aniso_U_11
_atom_site_aniso_U_22
_atom_site_aniso_U_33
_atom_site_aniso_U_23
_atom_site_aniso_U_13
_atom_site_aniso_U_12
C1 0.0431(6) 0.0439(7) 0.0392(6) 0.0035(5) 0.0017(5) 0.0047(5)
C2 0.0476(7) 0.0458(7) 0.0440(7) 0.0023(5) 0.0038(5) 0.0053(5)
C3 0.0460(7) 0.0495(7) 0.0465(7) 0.0015(6) 0.0066(5) 0.0097(5)
C4 0.0425(7) 0.0561(8) 0.0497(7) 0.0038(6) 0.0076(5) 0.0012(6)
C5 0.0522(7) 0.0436(7) 0.0510(8) 0.0018(6) 0.0062(6) -0.0013(6)
C6 0.0468(7) 0.0450(7) 0.0464(7) 0.0021(5) 0.0067(5) 0.0072(5)
C7 0.0593(8) 0.0473(8) 0.0655(9) -0.0086(6) 0.0111(7) 0.0048(6)
C8 0.0626(9) 0.0482(8) 0.0658(9) -0.0078(7) 0.0063(7) -0.0042(6)
C9 0.0501(7) 0.0487(7) 0.0509(7) 0.0052(6) 0.0005(6) -0.0001(6)
C10 0.0423(7) 0.0462(7) 0.0426(7) 0.0076(5) 0.0009(5) 0.0049(5)
C11 0.0448(7) 0.0481(7) 0.0459(7) 0.0138(6) 0.0058(5) 0.0077(5)
C12 0.0460(7) 0.0593(8) 0.0599(8) 0.0203(7) 0.0095(6) 0.0069(6)
C13 0.0446(8) 0.0657(9) 0.0736(10) 0.0191(8) 0.0017(7) -0.0032(7)
C14 0.0534(8) 0.0552(8) 0.0683(9) 0.0079(7) -0.0014(7) -0.0077(6)
C15 0.0541(8) 0.0526(8) 0.0504(8) 0.0081(6) 0.0131(6) 0.0066(6)
C16 0.0778(11) 0.0592(9) 0.0623(9) 0.0070(7) 0.0291(8) 0.0091(7)
C17 0.0739(11) 0.0756(12) 0.0899(13) 0.0150(10) 0.0446(10) 0.0195(9)
C18 0.0523(9) 0.0781(11) 0.0895(12) 0.0223(10) 0.0262(8) 0.0107(8)
O19 0.0473(6) 0.0664(7) 0.0886(8) -0.0074(6) 0.0171(5) -0.0042(5)
C20 0.0549(9) 0.0643(10) 0.0941(12) 0.0177(9) 0.0094(8) -0.0082(7)
O21 0.0542(6) 0.0589(6) 0.0620(6) -0.0010(5) 0.0146(4) 0.0148(4)
C22 0.0763(11) 0.0872(12) 0.0642(10) -0.0115(9) 0.0214(8) 0.0114(9)
C23 0.0488(9) 0.0916(13) 0.1330(18) 0.0152(12) 0.0050(10) -0.0101(9)

loop_
_atom_type_symbol
_atom_type_description
_atom_type_scat_dispersion_real
_atom_type_scat_dispersion_imag
_atom_type_scat_source
C C 0.0033 0.0016 'International Tables Vol C Tables 4.2.6.8 and 6.1.1.4'
H H 0.0000 0.0000 'International Tables Vol C Tables 4.2.6.8 and 6.1.1.4'
O O 0.0106 0.0060 'International Tables Vol C Tables 4.2.6.8 and 6.1.1.4'

loop_
_geom_angle_atom_site_label_1
_geom_angle_atom_site_label_2
_geom_angle_atom_site_label_3
_geom_angle
C6 C1 C2 116.05(11)
C6 C1 C10 124.95(11)
C2 C1 C10 118.77(11)
C3 C2 C7 119.92(12)
C3 C2 C1 120.32(12)
C7 C2 C1 119.64(12)
C4 C3 O21 120.52(12)
C4 C3 C2 121.18(12)
O21 C3 C2 118.29(12)
O19 C4 C3 116.15(11)
O19 C4 C5 125.03(12)
C3 C4 C5 118.80(12)
C6 C5 C4 120.77(12)
C6 C5 H5 119.6
C4 C5 H5 119.6
C5 C6 C1 122.32(12)
C5 C6 H6 118.8
C1 C6 H6 118.8
C8 C7 C2 120.62(13)
C8 C7 H7 119.7
C2 C7 H7 119.7
C7 C8 C9 121.52(13)
C7 C8 H8 119.2
C9 C8 H8 119.2
C10 C9 C8 120.40(12)
C10 C9 C14 120.57(13)
C8 C9 C14 119.03(13)
C9 C10 C1 118.03(11)
C9 C10 C11 116.88(11)
C1 C10 C11 125.08(12)
C15 C11 C12 116.85(12)
C15 C11 C10 123.33(12)
C12 C11 C10 119.61(12)
C18 C12 C11 118.59(15)
C18 C12 C13 120.90(14)
C11 C12 C13 120.43(13)
C14 C13 C12 118.10(13)
C14 C13 C23 120.88(16)
C12 C13 C23 120.97(15)
C13 C14 C9 123.24(14)
C13 C14 H14 118.4
C9 C14 H14 118.4
C16 C15 C11 122.29(14)
C16 C15 H15 118.9
C11 C15 H15 118.9
C15 C16 C17 119.89(16)
C15 C16 H16 120.1
C17 C16 H16 120.1
C18 C17 C16 119.60(15)
C18 C17 H17 120.2
C16 C17 H17 120.2
C17 C18 C12 122.20(15)
C17 C18 H18 118.9
C12 C18 H18 118.9
C4 O19 C20 117.99(11)
O19 C20 H20A 109.5
O19 C20 H20B 109.5
H20A C20 H20B 109.5
O19 C20 H20C 109.5
H20A C20 H20C 109.5
H20B C20 H20C 109.5
C3 O21 C22 113.93(11)
O21 C22 H22A 109.5
O21 C22 H22B 109.5
H22A C22 H22B 109.5
O21 C22 H22C 109.5
H22A C22 H22C 109.5
H22B C22 H22C 109.5
C13 C23 H23A 109.5
C13 C23 H23B 109.5
H23A C23 H23B 109.5
C13 C23 H23C 109.5
H23A C23 H23C 109.5
H23B C23 H23C 109.5

loop_
_geom_bond_atom_site_label_1
_geom_bond_atom_site_label_2
_geom_bond_distance
C1 C6 1.4150(18)
C1 C2 1.4287(17)
C1 C10 1.4531(17)
C2 C3 1.4071(18)
C2 C7 1.4267(19)
C3 C4 1.3787(19)
C3 O21 1.3808(15)
C4 O19 1.3682(16)
C4 C5 1.3979(18)
C5 C6 1.3715(18)
C5 H5 0.9300
C6 H6 0.9300
C7 C8 1.343(2)
C7 H7 0.9300
C8 C9 1.421(2)
C8 H8 0.9300
C9 C10 1.4099(18)
C9 C14 1.4224(19)
C10 C11 1.4563(18)
C11 C15 1.413(2)
C11 C12 1.4285(18)
C12 C18 1.408(2)
C12 C13 1.441(2)
C13 C14 1.351(2)
C13 C23 1.508(2)
C14 H14 0.9300
C15 C16 1.372(2)
C15 H15 0.9300
C16 C17 1.390(2)
C16 H16 0.9300
C17 C18 1.359(3)
C17 H17 0.9300
C18 H18 0.9300
O19 C20 1.4153(19)
C20 H20A 0.9600
C20 H20B 0.9600
C20 H20C 0.9600
O21 C22 1.4285(19)
C22 H22A 0.9600
C22 H22B 0.9600
C22 H22C 0.9600
C23 H23A 0.9600
C23 H23B 0.9600
C23 H23C 0.9600

loop_
_geom_torsion_atom_site_label_1
_geom_torsion_atom_site_label_2
_geom_torsion_atom_site_label_3
_geom_torsion_atom_site_label_4
_geom_torsion
C6 C1 C2 C3 -7.62(17)
C10 C1 C2 C3 177.63(11)
C6 C1 C2 C7 168.40(12)
C10 C1 C2 C7 -6.36(18)
C7 C2 C3 C4 -173.28(13)
C1 C2 C3 C4 2.73(19)
C7 C2 C3 O21 7.80(18)
C1 C2 C3 O21 -176.20(11)
O21 C3 C4 O19 1.12(19)
C2 C3 C4 O19 -177.78(12)
O21 C3 C4 C5 -177.38(11)
C2 C3 C4 C5 3.7(2)
O19 C4 C5 C6 176.66(12)
C3 C4 C5 C6 -5.0(2)
C4 C5 C6 C1 -0.3(2)
C2 C1 C6 C5 6.50(18)
C10 C1 C6 C5 -179.11(11)
C3 C2 C7 C8 174.00(14)
C1 C2 C7 C8 -2.0(2)
C2 C7 C8 C9 5.0(2)
C7 C8 C9 C10 0.6(2)
C7 C8 C9 C14 -179.16(14)
C8 C9 C10 C1 -8.96(18)
C14 C9 C10 C1 170.84(12)
C8 C9 C10 C11 170.23(12)
C14 C9 C10 C11 -9.98(18)
C6 C1 C10 C9 -162.61(12)
C2 C1 C10 C9 11.64(17)
C6 C1 C10 C11 18.28(19)
C2 C1 C10 C11 -167.47(11)
C9 C10 C11 C15 -162.13(12)
C1 C10 C11 C15 16.99(19)
C9 C10 C11 C12 12.43(17)
C1 C10 C11 C12 -168.45(11)
C15 C11 C12 C18 -8.39(18)
C10 C11 C12 C18 176.70(12)
C15 C11 C12 C13 168.43(12)
C10 C11 C12 C13 -6.48(18)
C18 C12 C13 C14 174.34(14)
C11 C12 C13 C14 -2.4(2)
C18 C12 C13 C23 -3.2(2)
C11 C12 C13 C23 -179.99(14)
C12 C13 C14 C9 5.2(2)
C23 C13 C14 C9 -177.24(15)
C10 C9 C14 C13 1.2(2)
C8 C9 C14 C13 -178.98(14)
C12 C11 C15 C16 5.95(19)
C10 C11 C15 C16 -179.35(12)
C11 C15 C16 C17 0.7(2)
C15 C16 C17 C18 -4.9(2)
C16 C17 C18 C12 2.2(2)
C11 C12 C18 C17 4.6(2)
C13 C12 C18 C17 -172.21(15)
C3 C4 O19 C20 176.11(13)
C5 C4 O19 C20 -5.5(2)
C4 C3 O21 C22 75.10(17)
C2 C3 O21 C22 -105.97(15)
